data_4001917
loop_
_publ_author_name
'Lin, Jian'
'Chai, Ping'
'Diefenbach, Kariem'
'Shatruk, Michael'
'Albrecht-Schmitt, Thomas E.'

_publ_section_title
;
 Challenges in the Search for Magnetic Coupling in 3d/4f Materials:
 Syntheses, Structures, and Magnetic Properties of the Lanthanide Copper
 Heterobimetallic Compounds, RE2Cu(TeO3)2(SO4)2
;
_journal_issue 6
_journal_name_full 'Chemistry of Materials'
_journal_page_first 2187
_journal_paper_doi 10.1021/cm500252q
_journal_volume 26
_journal_year 2014
_chemical_formula_moiety Eu2Cu(TeO3)2(SO4)2
_chemical_formula_sum 'Cu O14 S2 Te2 Tm2'
_chemical_formula_weight 944.72
_chemical_melting_point N//A
_chemical_name_common 'Thulium copper tellurite sulfate'
_chemical_name_systematic
; 
 ? 
;
_space_group_IT_number 2
_symmetry_cell_setting triclinic
_symmetry_space_group_name_Hall '-P 1'
_symmetry_space_group_name_H-M 'P -1'
_atom_sites_solution_hydrogens none
_atom_sites_solution_primary direct
_atom_sites_solution_secondary difmap
_audit_creation_method SHELXL-97
_cell_angle_alpha 62.6280(10)
_cell_angle_beta 73.8480(10)
_cell_angle_gamma 85.0590(10)
_cell_formula_units_Z 1
_cell_length_a 5.1529(7)
_cell_length_b 7.7976(11)
_cell_length_c 8.0821(12)
_cell_measurement_reflns_used 1283
_cell_measurement_temperature 298(2)
_cell_measurement_theta_max 27.540
_cell_measurement_theta_min 2.95
_cell_volume 276.67(7)
_computing_cell_refinement 'smart saint'
_computing_data_collection smart
_computing_data_reduction SAINT
_computing_molecular_graphics 'SHELXP-97 (Sheldrick, 1997)'
_computing_publication_material 'SHELXCIF-97 (Sheldrick, 2000)'
_computing_structure_refinement 'SHELXL-97 (Sheldrick, 1997)'
_computing_structure_solution 'SHELXS-97 (Sheldrick, 1990)'
_diffrn_ambient_temperature 298(2)
_diffrn_detector_area_resol_mean 0
_diffrn_measured_fraction_theta_full 0.977
_diffrn_measured_fraction_theta_max 0.977
_diffrn_measurement_device_type 'BRUKER apex II'
_diffrn_measurement_method '0.5 wide w/ exposures'
_diffrn_radiation_monochromator 'Quazar optics'
_diffrn_radiation_source 'Imus microfocused'
_diffrn_radiation_type MoK\a
_diffrn_radiation_wavelength 0.71073
_diffrn_reflns_av_R_equivalents 0.0197
_diffrn_reflns_av_sigmaI/netI 0.0213
_diffrn_reflns_limit_h_max 6
_diffrn_reflns_limit_h_min -6
_diffrn_reflns_limit_k_max 10
_diffrn_reflns_limit_k_min -10
_diffrn_reflns_limit_l_max 10
_diffrn_reflns_limit_l_min -10
_diffrn_reflns_number 3192
_diffrn_reflns_theta_full 27.54
_diffrn_reflns_theta_max 27.54
_diffrn_reflns_theta_min 2.95
_exptl_absorpt_coefficient_mu 23.428
_exptl_absorpt_correction_T_max 0.626
_exptl_absorpt_correction_T_min 0.500
_exptl_absorpt_correction_type numerical
_exptl_absorpt_process_details SHELTXPREP
_exptl_crystal_colour 'light green'
_exptl_crystal_density_diffrn 5.670
_exptl_crystal_density_meas ?
_exptl_crystal_density_method 'not measured'
_exptl_crystal_description block
_exptl_crystal_F_000 415
_exptl_crystal_size_max 0.045
_exptl_crystal_size_mid 0.025
_exptl_crystal_size_min 0.020
_refine_diff_density_max 0.711
_refine_diff_density_min -0.901
_refine_diff_density_rms 0.178
_refine_ls_extinction_coef 0
_refine_ls_extinction_method none
_refine_ls_goodness_of_fit_ref 1.131
_refine_ls_hydrogen_treatment none
_refine_ls_matrix_type full
_refine_ls_number_parameters 97
_refine_ls_number_reflns 1256
_refine_ls_number_restraints 0
_refine_ls_restrained_S_all 1.131
_refine_ls_R_factor_all 0.0147
_refine_ls_R_factor_gt 0.0147
_refine_ls_shift/su_max 0.001
_refine_ls_shift/su_mean 0.000
_refine_ls_structure_factor_coef Fsqd
_refine_ls_weighting_details 'calc w=1/[\s^2^(Fo^2^)+(0.0109P)^2^+1.0612P] where P=(Fo^2^+2Fc^2^)/3'
_refine_ls_weighting_scheme calc
_refine_ls_wR_factor_gt 0.0368
_refine_ls_wR_factor_ref 0.0369
_reflns_number_gt 1252
_reflns_number_total 1256
_reflns_threshold_expression >2sigma(I)
_cod_data_source_file cm500252q_si_002.cif
_cod_data_source_block Tm2Cu(TeO3)2(SO4)2
_cod_depositor_comments
;
The following automatic conversions were performed:

'_exptl_crystal_density_meas' value 'N/A' was changed to '?' - the
value is perceived as not measured.

Automatic conversion script
Id: cif_fix_values 3008 2015-01-20 13:52:24Z robertas 
;
_cod_original_sg_symbol_H-M P-1
_cod_database_code 4001917

loop_
_symmetry_equiv_pos_as_xyz
'x, y, z'
'-x, -y, -z'

loop_
_atom_site_label
_atom_site_type_symbol
_atom_site_fract_x
_atom_site_fract_y
_atom_site_fract_z
_atom_site_U_iso_or_equiv
_atom_site_adp_type
_atom_site_occupancy
_atom_site_symmetry_multiplicity
_atom_site_calc_flag
_atom_site_refinement_flags
Tm1 Tm 1.07185(3) 0.25102(2) 0.01987(2) 0.00772(6) Uani 1 1 d .
Te1 Te 0.50904(5) 0.27310(4) 0.34402(3) 0.00794(7) Uani 1 1 d .
Cu1 Cu 0.0000 0.0000 0.5000 0.00900(14) Uani 1 2 d S
S1 S -0.25298(19) 0.25213(14) 0.74976(13) 0.00816(18) Uani 1 1 d .
O7 O -0.1390(6) 0.4130(4) 0.7609(4) 0.0151(6) Uani 1 1 d .
O4 O -0.1376(6) 0.2533(4) 0.5625(4) 0.0132(6) Uani 1 1 d .
O6 O -0.5487(6) 0.2634(4) 0.7851(4) 0.0146(6) Uani 1 1 d .
O5 O -0.1773(6) 0.0758(4) 0.9082(4) 0.0138(6) Uani 1 1 d .
O3 O 0.7489(6) 0.4408(4) 0.1086(4) 0.0096(5) Uani 1 1 d .
O2 O 0.2718(6) 0.1893(4) 0.2532(4) 0.0105(5) Uani 1 1 d .
O1 O 0.7485(6) 0.0727(4) 0.3411(4) 0.0097(5) Uani 1 1 d .

loop_
_atom_site_aniso_label
_atom_site_aniso_U_11
_atom_site_aniso_U_22
_atom_site_aniso_U_33
_atom_site_aniso_U_23
_atom_site_aniso_U_13
_atom_site_aniso_U_12
Tm1 0.00773(10) 0.00784(10) 0.00797(9) -0.00395(7) -0.00223(6) 0.00100(6)
Te1 0.00653(13) 0.00959(13) 0.00875(12) -0.00520(10) -0.00186(9) 0.00067(9)
Cu1 0.0073(3) 0.0105(3) 0.0082(3) -0.0030(3) -0.0028(2) 0.0002(2)
S1 0.0087(4) 0.0083(4) 0.0079(4) -0.0042(3) -0.0022(3) 0.0016(3)
O7 0.0220(16) 0.0104(14) 0.0152(14) -0.0057(12) -0.0082(12) -0.0006(12)
O4 0.0126(14) 0.0177(15) 0.0115(13) -0.0095(12) -0.0016(11) 0.0007(11)
O6 0.0099(14) 0.0171(15) 0.0153(14) -0.0070(12) -0.0025(11) 0.0030(11)
O5 0.0192(15) 0.0087(14) 0.0123(14) -0.0029(12) -0.0065(11) 0.0038(11)
O3 0.0090(12) 0.0078(13) 0.0105(13) -0.0047(11) 0.0010(10) -0.0012(10)
O2 0.0098(13) 0.0127(14) 0.0099(13) -0.0046(11) -0.0041(10) -0.0020(10)
O1 0.0096(13) 0.0104(13) 0.0108(13) -0.0057(11) -0.0038(11) 0.0019(10)

loop_
_atom_type_symbol
_atom_type_description
_atom_type_scat_dispersion_real
_atom_type_scat_dispersion_imag
_atom_type_scat_source
O O 0.0106 0.0060 'International Tables Vol C Tables 4.2.6.8 and 6.1.1.4'
S S 0.1246 0.1234 'International Tables Vol C Tables 4.2.6.8 and 6.1.1.4'
Cu Cu 0.3201 1.2651 'International Tables Vol C Tables 4.2.6.8 and 6.1.1.4'
Te Te -0.5308 1.6751 'International Tables Vol C Tables 4.2.6.8 and 6.1.1.4'
Tm Tm -0.3139 5.2483 'International Tables Vol C Tables 4.2.6.8 and 6.1.1.4'

loop_
_geom_angle_atom_site_label_1
_geom_angle_atom_site_label_2
_geom_angle_atom_site_label_3
_geom_angle
_geom_angle_site_symmetry_1
_geom_angle_site_symmetry_3
O2 Tm1 O6 97.83(11) 1_655 1_754
O2 Tm1 O3 84.27(10) 1_655 2_765
O6 Tm1 O3 76.50(10) 1_754 2_765
O2 Tm1 O3 94.61(10) 1_655 .
O6 Tm1 O3 142.96(10) 1_754 .
O3 Tm1 O3 70.21(11) 2_765 .
O2 Tm1 O5 81.97(10) 1_655 2_656
O6 Tm1 O5 73.32(11) 1_754 2_656
O3 Tm1 O5 144.60(10) 2_765 2_656
O3 Tm1 O5 143.24(10) . 2_656
O2 Tm1 O7 162.76(11) 1_655 1_654
O6 Tm1 O7 85.69(11) 1_754 1_654
O3 Tm1 O7 80.15(10) 2_765 1_654
O3 Tm1 O7 73.24(10) . 1_654
O5 Tm1 O7 115.11(10) 2_656 1_654
O2 Tm1 O1 70.11(10) 1_655 .
O6 Tm1 O1 150.90(10) 1_754 .
O3 Tm1 O1 126.19(9) 2_765 .
O3 Tm1 O1 65.92(9) . .
O5 Tm1 O1 78.71(10) 2_656 .
O7 Tm1 O1 113.84(10) 1_654 .
O2 Tm1 O5 140.18(10) 1_655 1_654
O6 Tm1 O5 88.34(10) 1_754 1_654
O3 Tm1 O5 135.09(10) 2_765 1_654
O3 Tm1 O5 103.84(10) . 1_654
O5 Tm1 O5 62.14(12) 2_656 1_654
O7 Tm1 O5 56.45(9) 1_654 1_654
O1 Tm1 O5 85.57(9) . 1_654
O2 Tm1 S1 168.47(8) 1_655 1_654
O6 Tm1 S1 86.36(8) 1_754 1_654
O3 Tm1 S1 107.19(7) 2_765 1_654
O3 Tm1 S1 88.30(7) . 1_654
O5 Tm1 S1 89.02(7) 2_656 1_654
O7 Tm1 S1 27.70(7) 1_654 1_654
O1 Tm1 S1 101.16(7) . 1_654
O5 Tm1 S1 28.75(7) 1_654 1_654
O2 Tm1 Cu1 36.30(7) 1_655 1_655
O6 Tm1 Cu1 124.98(7) 1_754 1_655
O3 Tm1 Cu1 112.67(7) 2_765 1_655
O3 Tm1 Cu1 83.67(7) . 1_655
O5 Tm1 Cu1 71.99(7) 2_656 1_655
O7 Tm1 Cu1 148.14(8) 1_654 1_655
O1 Tm1 Cu1 34.75(6) . 1_655
O5 Tm1 Cu1 110.65(7) 1_654 1_655
S1 Tm1 Cu1 133.537(19) 1_654 1_655
O2 Tm1 Te1 83.88(7) 1_655 .
O6 Tm1 Te1 175.20(8) 1_754 .
O3 Tm1 Te1 99.27(7) 2_765 .
O3 Tm1 Te1 32.25(7) . .
O5 Tm1 Te1 111.41(7) 2_656 .
O7 Tm1 Te1 91.37(8) 1_654 .
O1 Tm1 Te1 33.87(6) . .
O5 Tm1 Te1 93.21(7) 1_654 .
S1 Tm1 Te1 92.80(2) 1_654 .
Cu1 Tm1 Te1 58.583(8) 1_655 .
O2 Tm1 Tm1 89.35(8) 1_655 2_765
O6 Tm1 Tm1 110.37(8) 1_754 2_765
O3 Tm1 Tm1 35.29(7) 2_765 2_765
O3 Tm1 Tm1 34.92(7) . 2_765
O5 Tm1 Tm1 171.02(7) 2_656 2_765
O7 Tm1 Tm1 73.67(7) 1_654 2_765
O1 Tm1 Tm1 96.24(7) . 2_765
O5 Tm1 Tm1 125.29(6) 1_654 2_765
S1 Tm1 Tm1 99.297(19) 1_654 2_765
Cu1 Tm1 Tm1 99.604(8) 1_655 2_765
Te1 Tm1 Tm1 65.085(6) . 2_765
O2 Te1 O3 100.60(12) . .
O2 Te1 O1 91.35(12) . .
O3 Te1 O1 86.95(12) . .
O2 Te1 Cu1 39.79(9) . .
O3 Te1 Cu1 140.38(9) . .
O1 Te1 Cu1 92.36(9) . .
O2 Te1 Tm1 94.62(9) . .
O3 Te1 Tm1 41.04(8) . .
O1 Te1 Tm1 46.19(8) . .
Cu1 Te1 Tm1 122.519(11) . .
O1 Cu1 O1 180.0 2_656 1_455
O1 Cu1 O2 85.49(11) 2_656 2_556
O1 Cu1 O2 94.51(11) 1_455 2_556
O1 Cu1 O2 94.51(11) 2_656 .
O1 Cu1 O2 85.49(11) 1_455 .
O2 Cu1 O2 180.0 2_556 .
O1 Cu1 O4 92.22(11) 2_656 .
O1 Cu1 O4 87.78(11) 1_455 .
O2 Cu1 O4 92.29(11) 2_556 .
O2 Cu1 O4 87.71(11) . .
O1 Cu1 O4 87.78(11) 2_656 2_556
O1 Cu1 O4 92.22(11) 1_455 2_556
O2 Cu1 O4 87.71(11) 2_556 2_556
O2 Cu1 O4 92.29(11) . 2_556
O4 Cu1 O4 180.00(5) . 2_556
O1 Cu1 Te1 62.91(8) 2_656 .
O1 Cu1 Te1 117.09(8) 1_455 .
O2 Cu1 Te1 144.10(8) 2_556 .
O2 Cu1 Te1 35.90(8) . .
O4 Cu1 Te1 73.56(8) . .
O4 Cu1 Te1 106.44(8) 2_556 .
O1 Cu1 Te1 117.09(8) 2_656 2_556
O1 Cu1 Te1 62.91(8) 1_455 2_556
O2 Cu1 Te1 35.90(8) 2_556 2_556
O2 Cu1 Te1 144.10(8) . 2_556
O4 Cu1 Te1 106.44(8) . 2_556
O4 Cu1 Te1 73.56(8) 2_556 2_556
Te1 Cu1 Te1 180.000(8) . 2_556
O1 Cu1 Tm1 133.50(8) 2_656 1_455
O1 Cu1 Tm1 46.50(8) 1_455 1_455
O2 Cu1 Tm1 139.79(8) 2_556 1_455
O2 Cu1 Tm1 40.21(8) . 1_455
O4 Cu1 Tm1 95.00(7) . 1_455
O4 Cu1 Tm1 85.00(7) 2_556 1_455
Te1 Cu1 Tm1 75.372(6) . 1_455
Te1 Cu1 Tm1 104.629(6) 2_556 1_455
O1 Cu1 Tm1 46.50(8) 2_656 2_656
O1 Cu1 Tm1 133.50(8) 1_455 2_656
O2 Cu1 Tm1 40.21(8) 2_556 2_656
O2 Cu1 Tm1 139.79(8) . 2_656
O4 Cu1 Tm1 85.00(7) . 2_656
O4 Cu1 Tm1 95.00(7) 2_556 2_656
Te1 Cu1 Tm1 104.628(6) . 2_656
Te1 Cu1 Tm1 75.371(6) 2_556 2_656
Tm1 Cu1 Tm1 180.0 1_455 2_656
O4 S1 O6 109.16(18) . .
O4 S1 O7 112.19(18) . .
O6 S1 O7 109.92(18) . .
O4 S1 O5 110.85(18) . .
O6 S1 O5 111.40(18) . .
O7 S1 O5 103.23(17) . .
O4 S1 Tm1 125.68(13) . 1_456
O6 S1 Tm1 125.07(13) . 1_456
O7 S1 Tm1 48.95(12) . 1_456
O5 S1 Tm1 54.29(12) . 1_456
S1 O7 Tm1 103.35(15) . 1_456
S1 O4 Cu1 128.45(18) . .
S1 O6 Tm1 140.92(19) . 1_356
S1 O5 Tm1 138.91(18) . 2_656
S1 O5 Tm1 96.97(15) . 1_456
Tm1 O5 Tm1 117.86(12) 2_656 1_456
Te1 O3 Tm1 134.91(14) . 2_765
Te1 O3 Tm1 106.71(12) . .
Tm1 O3 Tm1 109.79(11) 2_765 .
Te1 O2 Cu1 104.31(13) . .
Te1 O2 Tm1 148.57(15) . 1_455
Cu1 O2 Tm1 103.49(12) . 1_455
Te1 O1 Cu1 117.84(14) . 1_655
Te1 O1 Tm1 99.94(11) . .
Cu1 O1 Tm1 98.75(11) 1_655 .

loop_
_geom_bond_atom_site_label_1
_geom_bond_atom_site_label_2
_geom_bond_distance
_geom_bond_site_symmetry_2
Tm1 O2 2.239(3) 1_655
Tm1 O6 2.287(3) 1_754
Tm1 O3 2.294(3) 2_765
Tm1 O3 2.315(3) .
Tm1 O5 2.388(3) 2_656
Tm1 O7 2.399(3) 1_654
Tm1 O1 2.474(3) .
Tm1 O5 2.532(3) 1_654
Tm1 S1 3.0953(10) 1_654
Tm1 Cu1 3.3716(5) 1_655
Tm1 Te1 3.3772(4) .
Tm1 Tm1 3.7707(6) 2_765
Te1 O2 1.881(3) .
Te1 O3 1.881(3) .
Te1 O1 1.911(3) .
Te1 Cu1 3.1078(4) .
Cu1 O1 1.944(3) 2_656
Cu1 O1 1.944(3) 1_455
Cu1 O2 2.053(3) 2_556
Cu1 O2 2.053(3) .
Cu1 O4 2.266(3) .
Cu1 O4 2.266(3) 2_556
Cu1 Te1 3.1078(4) 2_556
Cu1 Tm1 3.3716(5) 1_455
Cu1 Tm1 3.3716(5) 2_656
S1 O4 1.460(3) .
S1 O6 1.473(3) .
S1 O7 1.479(3) .
S1 O5 1.500(3) .
S1 Tm1 3.0953(10) 1_456
O7 Tm1 2.399(3) 1_456
O6 Tm1 2.287(3) 1_356
O5 Tm1 2.388(3) 2_656
O5 Tm1 2.532(3) 1_456
O3 Tm1 2.294(3) 2_765
O2 Tm1 2.239(3) 1_455
O1 Cu1 1.944(3) 1_655
